data_4000081
loop_
_publ_author_name
'Zaman, Md. Badruz'
'Smith, Mark D.'
'zur Loye, Hans-Conrad'

_publ_section_title
;
Organizing chain and square-grid architectures by
employing coordination bonds between inorganic and
organic components.  New coordination polymers formed
from Cd(II), Co(II) and Cu(II) nitrate salts and
1,4-bis(4-pyridyl)butadiyne
;
_journal_name_full 'Chemistry of Materials'
_journal_year 2001
_chemical_formula_sum 'C29 H18 Cl2 Cu N6 O6'
_chemical_formula_weight 680.93
_space_group_IT_number 20
_symmetry_cell_setting orthorhombic
_symmetry_space_group_name_Hall 'C 2c 2'
_symmetry_space_group_name_H-M 'C 2 2 21'
_atom_sites_solution_hydrogens geom
_atom_sites_solution_primary direct
_atom_sites_solution_secondary difmap
_cell_angle_alpha 90.00
_cell_angle_beta 90.00
_cell_angle_gamma 90.00
_cell_formula_units_Z 4
_cell_length_a 14.3826(13)
_cell_length_b 22.7555(19)
_cell_length_c 8.9757(8)
_cell_measurement_reflns_used 8597
_cell_measurement_temperature 293(2)
_cell_measurement_theta_max 26.412
_cell_measurement_theta_min 2.820
_cell_volume 2937.6(4)
_diffrn_ambient_temperature 293(2)
_diffrn_detector_area_resol_mean ?
_diffrn_measurement_device_type 'Bruker SMART APEX CCD diffractometer'
_diffrn_measurement_method 'omega scans'
_diffrn_radiation_monochromator graphite
_diffrn_radiation_source 'fine-focus sealed tube'
_diffrn_radiation_type MoK\a
_diffrn_radiation_wavelength 0.71073
_diffrn_reflns_av_R_equivalents 0.0202
_diffrn_reflns_av_sigmaI/netI 0.0200
_diffrn_reflns_limit_h_max 18
_diffrn_reflns_limit_h_min -17
_diffrn_reflns_limit_k_max 26
_diffrn_reflns_limit_k_min -28
_diffrn_reflns_limit_l_max 9
_diffrn_reflns_limit_l_min -11
_diffrn_reflns_number 9898
_diffrn_reflns_theta_max 26.41
_diffrn_reflns_theta_min 1.67
_diffrn_standards_decay_% 0
_diffrn_standards_interval_count ?
_diffrn_standards_interval_time ?
_diffrn_standards_number ?
_exptl_absorpt_coefficient_mu 0.979
_exptl_absorpt_correction_T_max 0.7848
_exptl_absorpt_correction_T_min 0.7072
_exptl_absorpt_correction_type multi-scan
_exptl_absorpt_process_details '(SADABS, Bruker, 1997)'
_exptl_crystal_colour blue
_exptl_crystal_density_diffrn 1.540
_exptl_crystal_density_meas ?
_exptl_crystal_density_method 'not measured'
_exptl_crystal_description block
_exptl_crystal_F_000 1380
_exptl_crystal_size_max 0.38
_exptl_crystal_size_mid 0.33
_exptl_crystal_size_min 0.26
_refine_ls_abs_structure_details 'Flack H D (1983), Acta Cryst. A39, 876-881'
_refine_ls_abs_structure_Flack 0.009(16)
_refine_ls_extinction_coef ?
_refine_ls_extinction_method none
_refine_ls_goodness_of_fit_ref 1.071
_refine_ls_hydrogen_treatment mixed
_refine_ls_matrix_type full
_refine_ls_number_parameters 200
_refine_ls_number_reflns 3027
_refine_ls_number_restraints 0
_refine_ls_restrained_S_all 1.071
_refine_ls_R_factor_all 0.0366
_refine_ls_R_factor_gt 0.0358
_refine_ls_shift/su_max 0.000
_refine_ls_shift/su_mean 0.000
_refine_ls_structure_factor_coef Fsqd
_refine_ls_weighting_details 'calc w=1/[\s^2^(Fo^2^)+(0.0737P)^2^+1.4363P] where P=(Fo^2^+2Fc^2^)/3'
_refine_ls_weighting_scheme calc
_refine_ls_wR_factor_gt 0.1029
_refine_ls_wR_factor_ref 0.1036
_reflns_number_gt 2956
_reflns_number_total 3027
_reflns_threshold_expression >2sigma(I)
_cod_depositor_comments
;
The following automatic conversions were performed:
'_symmetry_cell_setting' value 'Orthorhombic' changed to 'orthorhombic'
according to '/home/saulius/struct/CIF-dictionaries/cif_core.dic'
dictionary named 'cif_core.dic' version 2.4.1 from 2010-06-29.

Automatic conversion script
Id: cif_fix_enum 1527 2010-12-29 10:47:43Z saulius 
;
_cod_original_sg_symbol_H-M C222(1)
_cod_database_code 4000081

loop_
_symmetry_equiv_pos_as_xyz
'x, y, z'
'-x, -y, z+1/2'
'-x, y, -z+1/2'
'x, -y, -z'
'x+1/2, y+1/2, z'
'-x+1/2, -y+1/2, z+1/2'
'-x+1/2, y+1/2, -z+1/2'
'x+1/2, -y+1/2, -z'

loop_
_atom_site_label
_atom_site_type_symbol
_atom_site_fract_x
_atom_site_fract_y
_atom_site_fract_z
_atom_site_U_iso_or_equiv
_atom_site_adp_type
_atom_site_occupancy
_atom_site_symmetry_multiplicity
_atom_site_calc_flag
_atom_site_refinement_flags
_atom_site_disorder_assembly
_atom_site_disorder_group
Cu Cu 1.0000 0.220098(15) 1.2500 0.02466(14) Uani 1 2 d S . .
C1 C 0.92525(19) 0.28159(13) 0.9809(3) 0.0323(5) Uani 1 1 d . . .
H1 H 0.9555 0.2519 0.9287 0.039 Uiso 1 1 calc R . .
C2 C 0.8754(2) 0.32311(14) 0.9020(3) 0.0383(7) Uani 1 1 d . . .
H2 H 0.8718 0.3211 0.7987 0.046 Uiso 1 1 calc R . .
C3 C 0.8309(2) 0.36782(13) 0.9789(3) 0.0361(6) Uani 1 1 d . . .
C4 C 0.8376(3) 0.36851(15) 1.1323(4) 0.0474(8) Uani 1 1 d . . .
H4 H 0.8085 0.3979 1.1871 0.057 Uiso 1 1 calc R . .
C5 C 0.8877(2) 0.32509(13) 1.2035(3) 0.0405(7) Uani 1 1 d . . .
H5 H 0.8910 0.3256 1.3070 0.049 Uiso 1 1 calc R . .
C6 C 0.7807(2) 0.41269(14) 0.9016(4) 0.0427(7) Uani 1 1 d . . .
C7 C 0.7412(3) 0.45147(14) 0.8373(4) 0.0426(7) Uani 1 1 d . . .
C8 C 0.6996(2) 0.49507(12) 0.7567(4) 0.0415(6) Uani 1 1 d . . .
C9 C 0.6658(2) 0.53250(14) 0.6793(4) 0.0426(7) Uani 1 1 d . . .
C10 C 0.64679(19) 0.65503(12) 0.4101(3) 0.0321(6) Uani 1 1 d . . .
H10 H 0.6858 0.6814 0.3614 0.039 Uiso 1 1 calc R . .
C11 C 0.6848(2) 0.61561(13) 0.5093(4) 0.0372(6) Uani 1 1 d . . .
H11 H 0.7484 0.6159 0.5279 0.045 Uiso 1 1 calc R . .
C12 C 0.6282(2) 0.57566(12) 0.5811(3) 0.0344(6) Uani 1 1 d . . .
C13 C 0.5332(2) 0.57688(13) 0.5504(3) 0.0370(6) Uani 1 1 d . . .
H13 H 0.4928 0.5505 0.5962 0.044 Uiso 1 1 calc R . .
C14 C 0.5004(3) 0.61817(10) 0.4503(3) 0.0324(5) Uani 1 1 d . . .
H14 H 0.4370 0.6191 0.4301 0.039 Uiso 1 1 calc R . .
N1 N 0.93174(16) 0.28241(10) 1.1301(2) 0.0281(4) Uani 1 1 d . . .
N2 N 0.55552(15) 0.65667(10) 0.3815(2) 0.0278(5) Uani 1 1 d . . .
N3 N 1.14225(19) 0.23726(14) 0.9644(3) 0.0457(7) Uani 1 1 d . . .
O1 O 1.13628(15) 0.21587(11) 1.0937(2) 0.0443(5) Uani 1 1 d . . .
O2 O 1.1332(4) 0.20476(19) 0.8570(4) 0.1040(15) Uani 1 1 d . . .
O3 O 1.1498(3) 0.29117(14) 0.9492(3) 0.0724(9) Uani 1 1 d . . .
C1S C 0.004(3) 0.5000 1.0000 0.49(3) Uani 1 2 d S . 1
H20A H -0.0366 0.5044 0.9139 0.587 Uiso 0.50 1 calc PR . 1
H20B H -0.0366 0.4956 1.0861 0.587 Uiso 0.50 1 calc PR . 1
Cl1 Cl 0.0617(2) 0.43746(17) 0.9794(8) 0.255(2) Uani 1 1 d . . 1

loop_
_atom_site_aniso_label
_atom_site_aniso_U_11
_atom_site_aniso_U_22
_atom_site_aniso_U_33
_atom_site_aniso_U_23
_atom_site_aniso_U_13
_atom_site_aniso_U_12
Cu 0.0328(2) 0.01636(19) 0.0248(2) 0.000 -0.01301(17) 0.000
C1 0.0436(14) 0.0265(12) 0.0267(12) -0.0014(11) -0.0062(10) 0.0042(12)
C2 0.0543(18) 0.0343(15) 0.0263(13) 0.0029(12) -0.0118(13) 0.0050(13)
C3 0.0398(15) 0.0316(14) 0.0368(15) 0.0093(12) -0.0098(12) 0.0051(11)
C4 0.067(2) 0.0396(17) 0.0355(16) 0.0006(13) -0.0029(15) 0.0272(16)
C5 0.0619(19) 0.0342(15) 0.0252(13) 0.0005(10) -0.0060(12) 0.0182(14)
C6 0.0523(18) 0.0347(15) 0.0410(16) 0.0056(14) -0.0096(14) 0.0110(13)
C7 0.0554(19) 0.0334(15) 0.0390(16) 0.0088(13) -0.0151(14) 0.0046(13)
C8 0.0522(15) 0.0310(12) 0.0414(15) 0.0082(17) -0.0135(16) 0.0054(11)
C9 0.0536(18) 0.0319(15) 0.0423(16) 0.0060(13) -0.0130(14) 0.0043(13)
C10 0.0337(13) 0.0289(13) 0.0338(13) 0.0052(11) -0.0056(11) -0.0009(10)
C11 0.0327(13) 0.0346(14) 0.0444(16) 0.0062(13) -0.0116(12) 0.0069(11)
C12 0.0451(15) 0.0263(12) 0.0317(14) 0.0028(11) -0.0116(12) 0.0084(11)
C13 0.0428(14) 0.0305(13) 0.0377(15) 0.0075(12) -0.0047(12) -0.0002(11)
C14 0.0307(11) 0.0273(10) 0.0392(13) 0.0042(9) -0.0059(13) -0.0001(15)
N1 0.0380(11) 0.0216(10) 0.0246(10) 0.0010(9) -0.0105(8) 0.0036(9)
N2 0.0333(11) 0.0212(10) 0.0287(11) 0.0010(9) -0.0085(9) 0.0022(9)
N3 0.0395(13) 0.0626(18) 0.0350(13) 0.0000(13) 0.0018(11) 0.0001(12)
O1 0.0466(12) 0.0483(12) 0.0380(10) 0.0065(10) 0.0015(9) -0.0050(10)
O2 0.179(5) 0.086(3) 0.0472(16) -0.0156(18) 0.012(2) 0.010(3)
O3 0.108(2) 0.0648(18) 0.0441(14) 0.0122(13) -0.0061(15) -0.0332(17)
C1S 0.35(3) 0.128(14) 0.99(9) -0.08(3) 0.000 0.000
Cl1 0.140(2) 0.150(2) 0.473(8) 0.042(4) -0.010(4) 0.0034(18)
